data_7064385
loop_
_publ_author_name
'Caltagirone, Claudia'
'Lippolis, Vito'
'Olmos, Maria Elena'
'Coconubo, Laura'
'Moreno, Sonia'
'Picci, Giacomo'
'Monge, Miguel'
'L\'opez-de-Luzuriaga, Jos\'e Maria'

_publ_section_title
;
 Structural and computational evidence of rare synergic
 N(amide)H&#x2022;&#x2022;&#x2022;Au(I) and
 N(amidate)&#x2022;&#x2022;&#x2022;Au(I) secondary bonding interactions
;
_journal_name_full 'New Journal of Chemistry'
_journal_paper_doi 10.1039/D6NJ00558F
_journal_year 2026
_chemical_formula_moiety 'C43 H33 Au2 Cl2 N3 O2 P2'
_chemical_formula_sum 'C43 H33 Au2 Cl2 N3 O2 P2'
_chemical_formula_weight 1150.546
_space_group_crystal_system triclinic
_space_group_IT_number 2
_space_group_name_Hall '-P 1'
_space_group_name_H-M_alt 'P -1'
_symmetry_Int_Tables_number 2
_atom_sites_solution_primary iterative
_audit_creation_date 2026-03-16
_audit_creation_method
;
Olex2 1.5
(compiled 2025.07.13 svn.rb7424aed for OlexSys, GUI svn.r7314)
;
_audit_update_record
;
2026-03-19 deposited with the CCDC.	2026-04-21 downloaded from the CCDC.
;
_cell_angle_alpha 94.721(1)
_cell_angle_beta 90.624(1)
_cell_angle_gamma 106.150(1)
_cell_formula_units_Z 2
_cell_length_a 11.1966(4)
_cell_length_b 11.5477(4)
_cell_length_c 16.5303(5)
_cell_measurement_reflns_used 9871
_cell_measurement_temperature 296.00
_cell_measurement_theta_max 26.85
_cell_measurement_theta_min 2.31
_cell_volume 2044.70(12)
_computing_molecular_graphics 'Olex2 1.5 (Dolomanov et al., 2009)'
_computing_publication_material 'Olex2 1.5 (Dolomanov et al., 2009)'
_computing_structure_refinement 'olex2.refine 1.5 (Bourhis et al., 2015)'
_computing_structure_solution 'olex2.solve 1.5 (Bourhis et al., 2015)'
_diffrn_ambient_temperature 296.00
_diffrn_measured_fraction_theta_full 0.9977
_diffrn_measured_fraction_theta_max 0.9977
_diffrn_measurement_device_type 'Bruker APEX-II CCD'
_diffrn_measurement_method '\f and \w scans'
_diffrn_radiation_type 'Mo K\a'
_diffrn_radiation_wavelength 0.71073
_diffrn_reflns_av_R_equivalents 0.0321
_diffrn_reflns_av_unetI/netI 0.0242
_diffrn_reflns_Laue_measured_fraction_full 0.9977
_diffrn_reflns_Laue_measured_fraction_max 0.9977
_diffrn_reflns_limit_h_max 14
_diffrn_reflns_limit_h_min -14
_diffrn_reflns_limit_k_max 15
_diffrn_reflns_limit_k_min -15
_diffrn_reflns_limit_l_max 21
_diffrn_reflns_limit_l_min -20
_diffrn_reflns_number 51359
_diffrn_reflns_point_group_measured_fraction_full 0.9977
_diffrn_reflns_point_group_measured_fraction_max 0.9977
_diffrn_reflns_theta_full 24.7112
_diffrn_reflns_theta_max 24.71
_diffrn_reflns_theta_min 2.30
_exptl_absorpt_coefficient_mu 7.441
_exptl_absorpt_correction_T_max 0.0210
_exptl_absorpt_correction_T_min 0.0049
_exptl_absorpt_correction_type numerical
_exptl_absorpt_process_details
;
SADABS-2016/2 (Bruker,2016/2) was used for absorption correction.
wR2(int) was 0.0871 before and 0.0478 after correction.
The Ratio of minimum to maximum transmission is 0.2333.
The \l/2 correction factor is Not present.
;
_exptl_crystal_colour colourless
_exptl_crystal_colour_primary colourless
_exptl_crystal_density_diffrn 1.869
_exptl_crystal_description prism
_exptl_crystal_F_000 1096.051
_exptl_crystal_size_max 0.197
_exptl_crystal_size_mid 0.127
_exptl_crystal_size_min 0.075
_refine_diff_density_max 0.3934
_refine_diff_density_min -0.4523
_refine_diff_density_rms 0.0683
_refine_ls_d_res_high 0.8501
_refine_ls_d_res_low 8.8580
_refine_ls_goodness_of_fit_ref 1.0447
_refine_ls_hydrogen_treatment mixed
_refine_ls_matrix_type full
_refine_ls_number_constraints 62
_refine_ls_number_parameters 545
_refine_ls_number_reflns 6971
_refine_ls_number_restraints 0
_refine_ls_restrained_S_all 1.0447
_refine_ls_R_factor_all 0.0282
_refine_ls_R_factor_gt 0.0205
_refine_ls_shift/su_max -0.0003
_refine_ls_shift/su_mean 0.0000
_refine_ls_structure_factor_coef Fsqd
_refine_ls_weighting_details 'w=1/[\s^2^(Fo^2^)+(0.0102P)^2^+1.2685P] where P=(Fo^2^+2Fc^2^)/3'
_refine_ls_weighting_scheme calc
_refine_ls_wR_factor_gt 0.0413
_refine_ls_wR_factor_ref 0.0443
_reflns_Friedel_coverage 0.0
_reflns_limit_h_max 13
_reflns_limit_h_min -13
_reflns_limit_k_max 13
_reflns_limit_k_min -13
_reflns_limit_l_max 19
_reflns_limit_l_min 0
_reflns_number_gt 5936
_reflns_number_total 6971
_reflns_threshold_expression I>=2u(I)
_cod_data_source_file d6nj00558f2.cif
_cod_data_source_block bsm139lc154aw1
_cod_database_code 7064385
_olex2_refinement_description
;
1. Fixed Uiso
 At 1.2 times of:
  All C(H) groups
2.a Aromatic/amide H refined with riding coordinates:
 C2(H2), C3(H3), C4(H4), C5(H5), C9(H9), C10(H10), C11(H11), C15(H15),
 C16(H16), C17(H17), C18(H18), C21(H21), C22(H22), C23(H23), C24(H24), C25(H25),
  C27(H27), C28(H28), C29(H29), C30(H30), C31(H31), C33(H33), C34(H34),
 C35(H35), C36(H36), C37(H37), C39(H39), C40(H40), C41(H41), C42(H42), C43(H43)
;
_olex2_submission_special_instructions 'No special instructions were received'

loop_
_space_group_symop_id
_space_group_symop_operation_xyz
1 x,y,z
2 -x,-y,-z

loop_
_atom_site_label
_atom_site_type_symbol
_atom_site_fract_x
_atom_site_fract_y
_atom_site_fract_z
_atom_site_U_iso_or_equiv
_atom_site_adp_type
_atom_site_occupancy
_atom_site_refinement_flags_posn
Au1 Au 0.76787(4) 0.51271(4) 0.34374(2) 0.0846(3) Uani 1.000000 .
Au2 Au 0.21039(4) 0.08708(4) 0.21089(2) 0.0932(2) Uani 1.000000 .
Cl1 Cl 0.65962(11) 0.45129(11) 0.45534(7) 0.0949(3) Uani 1.000000 .
Cl2 Cl 0.18995(15) -0.04606(15) 0.09964(9) 0.1438(6) Uani 1.000000 .
P1 P 0.89301(9) 0.58506(9) 0.24451(6) 0.0685(3) Uani 1.000000 .
P2 P 0.22987(9) 0.22743(9) 0.31473(6) 0.0683(3) Uani 1.000000 .
C1 C 0.8270(4) 0.6617(3) 0.1716(2) 0.0711(10) Uani 1.000000 .
C2 C 0.8814(4) 0.7814(4) 0.1573(3) 0.0885(12) Uani 1.000000 .
H2 H 0.9519(4) 0.8262(4) 0.1877(3) 0.1062(14) Uiso 1.000000 R
C3 C 0.8318(5) 0.8351(4) 0.0983(3) 0.1009(14) Uani 1.000000 .
H3 H 0.8710(5) 0.9145(4) 0.0881(3) 0.1211(17) Uiso 1.000000 R
C4 C 0.7251(5) 0.7716(4) 0.0550(3) 0.0997(14) Uani 1.000000 .
H4 H 0.6917(5) 0.8082(4) 0.0159(3) 0.1197(17) Uiso 1.000000 R
C5 C 0.6672(4) 0.6532(4) 0.0696(3) 0.0873(12) Uani 1.000000 .
H5 H 0.5938(4) 0.6109(4) 0.0412(3) 0.1047(14) Uiso 1.000000 R
C6 C 0.7189(4) 0.5974(3) 0.1266(2) 0.0701(9) Uani 1.000000 .
N1 N 0.6637(3) 0.4735(3) 0.1368(2) 0.0709(8) Uani 1.000000 .
C7 C 0.6458(4) 0.3858(4) 0.0754(2) 0.0749(10) Uani 1.000000 .
O1 O 0.6575(4) 0.4055(3) 0.00440(18) 0.1162(11) Uani 1.000000 .
C8 C 0.6183(3) 0.2594(3) 0.1000(2) 0.0703(9) Uani 1.000000 .
C9 C 0.6355(4) 0.1702(4) 0.0445(3) 0.0869(12) Uani 1.000000 .
H9 H 0.6564(4) 0.1865(4) -0.0085(3) 0.1043(14) Uiso 1.000000 R
C10 C 0.6211(5) 0.0566(4) 0.0694(3) 0.0987(14) Uani 1.000000 .
H10 H 0.6344(5) -0.0048(4) 0.0337(3) 0.1184(17) Uiso 1.000000 R
C11 C 0.5871(4) 0.0344(4) 0.1470(3) 0.0884(12) Uani 1.000000 .
H11 H 0.5768(4) -0.0420(4) 0.1648(3) 0.1061(15) Uiso 1.000000 R
C12 C 0.5683(3) 0.1274(3) 0.1983(2) 0.0675(9) Uani 1.000000 .
N2 N 0.5842(3) 0.2396(3) 0.17678(17) 0.0640(7) Uani 1.000000 .
C13 C 0.5252(3) 0.1019(3) 0.2821(2) 0.0681(9) Uani 1.000000 .
O2 O 0.5241(3) 0.0072(3) 0.30914(17) 0.0925(8) Uani 1.000000 .
N3 N 0.4857(3) 0.1902(3) 0.32214(19) 0.0670(8) Uani 1.000000 .
C14 C 0.4274(3) 0.1799(3) 0.3980(2) 0.0630(8) Uani 1.000000 .
C15 C 0.4833(3) 0.1484(3) 0.4638(2) 0.0712(10) Uani 1.000000 .
H15 H 0.5609(3) 0.1346(3) 0.4589(2) 0.0854(11) Uiso 1.000000 R
C16 C 0.4256(4) 0.1370(3) 0.5370(2) 0.0748(10) Uani 1.000000 .
H16 H 0.4634(4) 0.1138(3) 0.5809(2) 0.0897(12) Uiso 1.000000 R
C17 C 0.3127(4) 0.1598(4) 0.5451(2) 0.0773(10) Uani 1.000000 .
H17 H 0.2745(4) 0.1537(4) 0.5948(2) 0.0928(12) Uiso 1.000000 R
C18 C 0.2553(4) 0.1916(3) 0.4799(2) 0.0725(10) Uani 1.000000 .
H18 H 0.1789(4) 0.2078(3) 0.4861(2) 0.0870(12) Uiso 1.000000 R
C19 C 0.3106(3) 0.1999(3) 0.4045(2) 0.0625(8) Uani 1.000000 .
C20 C 0.9464(3) 0.4726(4) 0.1827(2) 0.0697(9) Uani 1.000000 .
C21 C 0.9095(4) 0.3538(4) 0.1995(2) 0.0777(10) Uani 1.000000 .
H21 H 0.8616(4) 0.3326(4) 0.2445(2) 0.0932(13) Uiso 1.000000 R
C22 C 0.9420(5) 0.2653(5) 0.1511(3) 0.0991(14) Uani 1.000000 .
H22 H 0.9147(5) 0.1849(5) 0.1627(3) 0.1189(17) Uiso 1.000000 R
C23 C 1.0142(5) 0.2960(6) 0.0860(3) 0.1105(17) Uani 1.000000 .
H23 H 1.0353(5) 0.2364(6) 0.0525(3) 0.133(2) Uiso 1.000000 R
C24 C 1.0556(5) 0.4144(6) 0.0701(3) 0.1149(18) Uani 1.000000 .
H24 H 1.1076(5) 0.4356(6) 0.0270(3) 0.138(2) Uiso 1.000000 R
C25 C 1.0205(4) 0.5043(5) 0.1180(3) 0.0964(13) Uani 1.000000 .
H25 H 1.0470(4) 0.5846(5) 0.1061(3) 0.1157(16) Uiso 1.000000 R
C26 C 1.0257(4) 0.6974(4) 0.2932(2) 0.0759(10) Uani 1.000000 .
C27 C 1.1455(5) 0.7005(5) 0.2808(4) 0.1208(19) Uani 1.000000 .
H27 H 1.1642(5) 0.6442(5) 0.2432(4) 0.145(2) Uiso 1.000000 R
C28 C 1.2416(5) 0.7881(6) 0.3243(5) 0.151(3) Uani 1.000000 .
H28 H 1.3237(5) 0.7892(6) 0.3152(5) 0.181(3) Uiso 1.000000 R
C29 C 1.2180(5) 0.8691(5) 0.3780(4) 0.1124(17) Uani 1.000000 .
H29 H 1.2832(5) 0.9266(5) 0.4063(4) 0.135(2) Uiso 1.000000 R
C30 C 1.0982(5) 0.8689(4) 0.3921(3) 0.1104(16) Uani 1.000000 .
H30 H 1.0809(5) 0.9265(4) 0.4293(3) 0.1325(19) Uiso 1.000000 R
C31 C 1.0040(5) 0.7823(5) 0.3506(3) 0.1041(15) Uani 1.000000 .
H31 H 0.9222(5) 0.7805(5) 0.3614(3) 0.1249(18) Uiso 1.000000 R
C32 C 0.3160(3) 0.3758(4) 0.2871(2) 0.0690(9) Uani 1.000000 .
C33 C 0.3930(4) 0.4607(4) 0.3423(3) 0.0803(11) Uani 1.000000 .
H33 H 0.4012(4) 0.4423(4) 0.3954(3) 0.0964(13) Uiso 1.000000 R
C34 C 0.4575(4) 0.5720(4) 0.3198(3) 0.0974(13) Uani 1.000000 .
H34 H 0.5096(4) 0.6278(4) 0.3577(3) 0.1168(16) Uiso 1.000000 R
C35 C 0.4462(5) 0.6017(5) 0.2428(4) 0.1033(15) Uani 1.000000 .
H35 H 0.4895(5) 0.6777(5) 0.2281(4) 0.1239(18) Uiso 1.000000 R
C36 C 0.3703(5) 0.5187(5) 0.1870(3) 0.1056(15) Uani 1.000000 .
H36 H 0.3616(5) 0.5389(5) 0.1344(3) 0.1268(19) Uiso 1.000000 R
C37 C 0.3061(4) 0.4040(4) 0.2082(3) 0.0915(13) Uani 1.000000 .
H37 H 0.2570(4) 0.3470(4) 0.1696(3) 0.1098(15) Uiso 1.000000 R
C38 C 0.0813(4) 0.2401(4) 0.3509(2) 0.0756(10) Uani 1.000000 .
C39 C 0.0687(4) 0.3423(4) 0.3942(3) 0.0891(12) Uani 1.000000 .
H39 H 0.1372(4) 0.4097(4) 0.4038(3) 0.1069(15) Uiso 1.000000 R
C40 C -0.0452(5) 0.3456(6) 0.4235(3) 0.1066(16) Uani 1.000000 .
H40 H -0.0530(5) 0.4151(6) 0.4530(3) 0.1280(19) Uiso 1.000000 R
C41 C -0.1465(5) 0.2479(6) 0.4095(4) 0.1160(18) Uani 1.000000 .
H41 H -0.2230(5) 0.2513(6) 0.4293(4) 0.139(2) Uiso 1.000000 R
C42 C -0.1367(4) 0.1448(5) 0.3666(4) 0.1165(18) Uani 1.000000 .
H42 H -0.2062(4) 0.0782(5) 0.3572(4) 0.140(2) Uiso 1.000000 R
C43 C -0.0226(4) 0.1402(4) 0.3370(3) 0.0930(13) Uani 1.000000 .
H43 H -0.0153(4) 0.0703(4) 0.3078(3) 0.1116(16) Uiso 1.000000 R
H1 H 0.658(3) 0.454(3) 0.182(2) 0.072(12) Uiso 1.000000 .
H3a H 0.495(3) 0.251(3) 0.301(2) 0.069(12) Uiso 1.000000 .

loop_
_atom_site_aniso_label
_atom_site_aniso_U_11
_atom_site_aniso_U_22
_atom_site_aniso_U_33
_atom_site_aniso_U_12
_atom_site_aniso_U_13
_atom_site_aniso_U_23
Au1 0.0817(4) 0.0876(4) 0.0820(4) 0.0202(3) 0.0078(3) 0.0045(3)
Au2 0.0878(4) 0.1055(4) 0.0782(4) 0.0176(3) 0.0053(3) -0.0050(3)
Cl1 0.0903(8) 0.1095(8) 0.0784(7) 0.0175(6) 0.0217(6) 0.0053(6)
Cl2 0.1421(12) 0.1457(12) 0.1084(10) -0.0031(10) 0.0358(9) -0.0451(9)
P1 0.0646(6) 0.0699(6) 0.0705(6) 0.0170(5) 0.0054(5) 0.0093(5)
P2 0.0642(6) 0.0814(6) 0.0605(5) 0.0223(5) 0.0002(4) 0.0071(5)
C1 0.072(2) 0.067(2) 0.077(2) 0.0211(19) 0.011(2) 0.0109(19)
C2 0.090(3) 0.070(3) 0.103(3) 0.016(2) 0.001(2) 0.016(2)
C3 0.111(4) 0.073(3) 0.125(4) 0.028(3) 0.014(3) 0.031(3)
C4 0.120(4) 0.086(3) 0.107(4) 0.045(3) 0.002(3) 0.031(3)
C5 0.089(3) 0.085(3) 0.093(3) 0.032(2) 0.000(2) 0.019(2)
C6 0.071(2) 0.068(2) 0.073(2) 0.021(2) 0.0073(19) 0.0155(19)
N1 0.073(2) 0.074(2) 0.065(2) 0.0167(16) 0.0045(16) 0.0141(18)
C7 0.078(3) 0.082(3) 0.064(2) 0.019(2) 0.0009(19) 0.013(2)
O1 0.185(4) 0.095(2) 0.0642(19) 0.029(2) 0.006(2) 0.0188(16)
C8 0.071(2) 0.075(2) 0.063(2) 0.0173(19) 0.0015(18) 0.0080(19)
C9 0.102(3) 0.091(3) 0.068(3) 0.029(3) 0.011(2) 0.005(2)
C10 0.134(4) 0.085(3) 0.083(3) 0.042(3) 0.021(3) 0.001(2)
C11 0.115(3) 0.070(3) 0.085(3) 0.032(2) 0.020(2) 0.011(2)
C12 0.065(2) 0.070(2) 0.068(2) 0.0196(18) 0.0047(17) 0.0087(18)
N2 0.0598(17) 0.0693(19) 0.0636(18) 0.0185(14) 0.0034(14) 0.0078(14)
C13 0.065(2) 0.068(2) 0.073(2) 0.0187(19) 0.0049(18) 0.0136(19)
O2 0.122(2) 0.0780(18) 0.089(2) 0.0409(17) 0.0205(17) 0.0241(15)
N3 0.068(2) 0.067(2) 0.071(2) 0.0236(16) 0.0096(15) 0.0178(17)
C14 0.063(2) 0.062(2) 0.064(2) 0.0171(17) 0.0049(17) 0.0112(17)
C15 0.064(2) 0.072(2) 0.079(3) 0.0192(19) 0.0006(19) 0.0138(19)
C16 0.087(3) 0.072(2) 0.066(2) 0.022(2) -0.008(2) 0.0129(18)
C17 0.090(3) 0.084(3) 0.061(2) 0.027(2) 0.010(2) 0.0121(19)
C18 0.075(2) 0.086(3) 0.062(2) 0.030(2) 0.0072(18) 0.0099(19)
C19 0.064(2) 0.063(2) 0.061(2) 0.0177(17) 0.0006(16) 0.0072(16)
C20 0.063(2) 0.087(3) 0.062(2) 0.023(2) 0.0013(17) 0.0165(19)
C21 0.078(3) 0.088(3) 0.071(2) 0.032(2) 0.002(2) 0.004(2)
C22 0.112(4) 0.102(3) 0.093(3) 0.051(3) -0.008(3) -0.009(3)
C23 0.122(4) 0.141(5) 0.086(4) 0.073(4) -0.006(3) -0.013(3)
C24 0.113(4) 0.179(6) 0.074(3) 0.075(4) 0.019(3) 0.014(3)
C25 0.100(3) 0.121(4) 0.080(3) 0.047(3) 0.012(2) 0.022(3)
C26 0.068(3) 0.074(2) 0.084(3) 0.017(2) 0.002(2) 0.009(2)
C27 0.077(3) 0.101(4) 0.174(5) 0.021(3) -0.006(3) -0.030(4)
C28 0.071(3) 0.119(4) 0.246(8) 0.019(3) -0.026(4) -0.049(5)
C29 0.096(4) 0.085(3) 0.145(5) 0.011(3) -0.038(3) -0.001(3)
C30 0.111(4) 0.093(3) 0.112(4) 0.011(3) -0.004(3) -0.014(3)
C31 0.084(3) 0.109(4) 0.107(4) 0.015(3) 0.005(3) -0.016(3)
C32 0.064(2) 0.084(3) 0.066(2) 0.032(2) 0.0044(18) 0.0113(19)
C33 0.090(3) 0.077(3) 0.075(3) 0.026(2) 0.006(2) 0.010(2)
C34 0.105(4) 0.077(3) 0.107(4) 0.020(3) 0.007(3) 0.011(3)
C35 0.100(4) 0.087(3) 0.131(4) 0.030(3) 0.028(3) 0.035(3)
C36 0.108(4) 0.130(4) 0.097(4) 0.050(3) 0.021(3) 0.056(3)
C37 0.085(3) 0.114(4) 0.077(3) 0.026(3) -0.004(2) 0.026(3)
C38 0.070(3) 0.092(3) 0.070(2) 0.028(2) -0.0023(19) 0.016(2)
C39 0.073(3) 0.109(3) 0.087(3) 0.033(3) -0.005(2) -0.003(3)
C40 0.090(4) 0.147(5) 0.097(3) 0.059(4) 0.007(3) 0.003(3)
C41 0.077(3) 0.157(5) 0.136(5) 0.053(4) 0.033(3) 0.058(4)
C42 0.072(3) 0.113(4) 0.171(5) 0.023(3) 0.023(3) 0.058(4)
C43 0.074(3) 0.095(3) 0.115(4) 0.026(2) 0.005(3) 0.028(3)

loop_
_atom_type_symbol
_atom_type_scat_dispersion_real
_atom_type_scat_dispersion_imag
_atom_type_scat_Cromer_Mann_a1
_atom_type_scat_Cromer_Mann_a2
_atom_type_scat_Cromer_Mann_a3
_atom_type_scat_Cromer_Mann_a4
_atom_type_scat_Cromer_Mann_b1
_atom_type_scat_Cromer_Mann_b2
_atom_type_scat_Cromer_Mann_b3
_atom_type_scat_Cromer_Mann_b4
_atom_type_scat_Cromer_Mann_c
_atom_type_scat_source
_atom_type_scat_dispersion_source
Au -1.91220 8.83481 16.88190 18.59130 25.55820 5.86000 0.46110 8.62160 1.48260 36.39560 12.06580 'International Tables Volume C Table 6.1.1.4 (pp. 500-502)' 'Brennan, Cowan, Rev. Sci. Instrum., 1992, 63, 850'
C 0.00313 0.00162 2.31000 1.02000 1.58860 0.86500 20.84390 10.20750 0.56870 51.65120 0.21560 'International Tables Volume C Table 6.1.1.4 (pp. 500-502)' 'Brennan, Cowan, Rev. Sci. Instrum., 1992, 63, 850'
Cl 0.14908 0.15974 11.46040 7.19640 6.25560 1.64550 0.01040 1.16620 18.51940 47.77840 -9.55740 'International Tables Volume C Table 6.1.1.4 (pp. 500-502)' 'Brennan, Cowan, Rev. Sci. Instrum., 1992, 63, 850'
H 0.00000 0.00000 0.49300 0.32291 0.14019 0.04081 10.51090 26.12570 3.14236 57.79970 0.00304 'International Tables Volume C Table 6.1.1.4 (pp. 500-502)' 'Brennan, Cowan, Rev. Sci. Instrum., 1992, 63, 850'
N 0.00612 0.00332 12.21260 3.13220 2.01250 1.16630 0.00570 9.89330 28.99750 0.58260 -11.52900 'International Tables Volume C Table 6.1.1.4 (pp. 500-502)' 'Brennan, Cowan, Rev. Sci. Instrum., 1992, 63, 850'
O 0.01085 0.00610 3.04850 2.28680 1.54630 0.86700 13.27710 5.70110 0.32390 32.90890 0.25080 'International Tables Volume C Table 6.1.1.4 (pp. 500-502)' 'Brennan, Cowan, Rev. Sci. Instrum., 1992, 63, 850'
P 0.10265 0.09519 6.43450 4.17910 1.78000 1.49080 1.90670 27.15700 0.52600 68.16450 1.11490 'International Tables Volume C Table 6.1.1.4 (pp. 500-502)' 'Brennan, Cowan, Rev. Sci. Instrum., 1992, 63, 850'

loop_
_geom_angle_atom_site_label_1
_geom_angle_atom_site_label_2
_geom_angle_atom_site_label_3
_geom_angle
_geom_angle_site_symmetry_1
_geom_angle_site_symmetry_3
_geom_angle_publ_flag
P1 Au1 Cl1 173.10(4) . . ?
P2 Au2 Cl2 176.15(6) . . ?
C1 P1 Au1 115.04(12) . . ?
C20 P1 Au1 115.02(13) . . ?
C20 P1 C1 104.51(17) . . ?
C26 P1 Au1 106.27(13) . . ?
C26 P1 C1 106.30(18) . . ?
C26 P1 C20 109.35(18) . . ?
C19 P2 Au2 114.24(12) . . ?
C32 P2 Au2 111.30(13) . . ?
C32 P2 C19 106.26(17) . . ?
C38 P2 Au2 112.90(14) . . ?
C38 P2 C19 104.46(16) . . ?
C38 P2 C32 107.10(18) . . ?
C2 C1 P1 122.5(3) . . ?
C6 C1 P1 119.1(3) . . ?
C6 C1 C2 118.4(4) . . ?
H2 C2 C1 119.6(3) . . ?
C3 C2 C1 120.9(4) . . ?
C3 C2 H2 119.6(3) . . ?
H3 C3 C2 119.9(3) . . ?
C4 C3 C2 120.2(4) . . ?
C4 C3 H3 119.9(3) . . ?
H4 C4 C3 120.0(3) . . ?
C5 C4 C3 120.1(4) . . ?
C5 C4 H4 120.0(3) . . ?
H5 C5 C4 120.0(3) . . ?
C6 C5 C4 119.9(4) . . ?
C6 C5 H5 120.0(2) . . ?
C5 C6 C1 120.5(4) . . ?
N1 C6 C1 120.1(3) . . ?
N1 C6 C5 119.4(4) . . ?
C7 N1 C6 122.9(3) . . ?
H1 N1 C6 117(3) . . ?
H1 N1 C7 118(3) . . ?
O1 C7 N1 123.6(4) . . ?
C8 C7 N1 115.6(3) . . ?
C8 C7 O1 120.8(4) . . ?
C9 C8 C7 118.4(4) . . ?
N2 C8 C7 118.3(3) . . ?
N2 C8 C9 123.1(4) . . ?
H9 C9 C8 120.8(2) . . ?
C10 C9 C8 118.4(4) . . ?
C10 C9 H9 120.8(3) . . ?
H10 C10 C9 120.2(3) . . ?
C11 C10 C9 119.5(4) . . ?
C11 C10 H10 120.2(3) . . ?
H11 C11 C10 120.7(3) . . ?
C12 C11 C10 118.6(4) . . ?
C12 C11 H11 120.7(2) . . ?
N2 C12 C11 123.5(3) . . ?
C13 C12 C11 118.8(3) . . ?
C13 C12 N2 117.7(3) . . ?
C12 N2 C8 116.8(3) . . ?
O2 C13 C12 121.1(3) . . ?
N3 C13 C12 114.6(3) . . ?
N3 C13 O2 124.2(4) . . ?
C14 N3 C13 124.4(3) . . ?
H3a N3 C13 117(3) . . ?
H3a N3 C14 119(3) . . ?
C15 C14 N3 120.9(3) . . ?
C19 C14 N3 118.9(3) . . ?
C19 C14 C15 120.2(3) . . ?
H15 C15 C14 119.6(2) . . ?
C16 C15 C14 120.7(4) . . ?
C16 C15 H15 119.6(2) . . ?
H16 C16 C15 120.1(2) . . ?
C17 C16 C15 119.8(4) . . ?
C17 C16 H16 120.1(2) . . ?
H17 C17 C16 119.9(2) . . ?
C18 C17 C16 120.3(4) . . ?
C18 C17 H17 119.9(2) . . ?
H18 C18 C17 119.7(2) . . ?
C19 C18 C17 120.7(4) . . ?
C19 C18 H18 119.7(2) . . ?
C14 C19 P2 120.1(3) . . ?
C18 C19 P2 121.5(3) . . ?
C18 C19 C14 118.3(3) . . ?
C21 C20 P1 119.7(3) . . ?
C25 C20 P1 121.0(3) . . ?
C25 C20 C21 119.3(4) . . ?
H21 C21 C20 119.4(2) . . ?
C22 C21 C20 121.2(4) . . ?
C22 C21 H21 119.4(3) . . ?
H22 C22 C21 120.1(3) . . ?
C23 C22 C21 119.7(5) . . ?
C23 C22 H22 120.1(3) . . ?
H23 C23 C22 120.1(3) . . ?
C24 C23 C22 119.8(5) . . ?
C24 C23 H23 120.1(3) . . ?
H24 C24 C23 119.7(3) . . ?
C25 C24 C23 120.6(5) . . ?
C25 C24 H24 119.7(3) . . ?
C24 C25 C20 119.2(5) . . ?
H25 C25 C20 120.4(3) . . ?
H25 C25 C24 120.4(3) . . ?
C27 C26 P1 124.6(4) . . ?
C31 C26 P1 118.1(3) . . ?
C31 C26 C27 117.1(4) . . ?
H27 C27 C26 119.9(3) . . ?
C28 C27 C26 120.2(5) . . ?
C28 C27 H27 119.9(3) . . ?
H28 C28 C27 119.4(3) . . ?
C29 C28 C27 121.3(5) . . ?
C29 C28 H28 119.4(3) . . ?
H29 C29 C28 119.9(3) . . ?
C30 C29 C28 120.2(5) . . ?
C30 C29 H29 119.9(3) . . ?
H30 C30 C29 120.6(3) . . ?
C31 C30 C29 118.7(5) . . ?
C31 C30 H30 120.6(3) . . ?
C30 C31 C26 122.5(5) . . ?
H31 C31 C26 118.8(3) . . ?
H31 C31 C30 118.8(3) . . ?
C33 C32 P2 122.0(3) . . ?
C37 C32 P2 119.1(3) . . ?
C37 C32 C33 118.9(4) . . ?
H33 C33 C32 119.6(2) . . ?
C34 C33 C32 120.8(4) . . ?
C34 C33 H33 119.6(3) . . ?
H34 C34 C33 119.6(3) . . ?
C35 C34 C33 120.8(5) . . ?
C35 C34 H34 119.6(3) . . ?
H35 C35 C34 120.3(3) . . ?
C36 C35 C34 119.4(5) . . ?
C36 C35 H35 120.3(3) . . ?
H36 C36 C35 119.7(3) . . ?
C37 C36 C35 120.7(5) . . ?
C37 C36 H36 119.7(3) . . ?
C36 C37 C32 119.4(5) . . ?
H37 C37 C32 120.3(3) . . ?
H37 C37 C36 120.3(3) . . ?
C39 C38 P2 122.4(3) . . ?
C43 C38 P2 118.5(3) . . ?
C43 C38 C39 119.0(4) . . ?
H39 C39 C38 119.9(3) . . ?
C40 C39 C38 120.3(5) . . ?
C40 C39 H39 119.9(3) . . ?
H40 C40 C39 119.8(3) . . ?
C41 C40 C39 120.4(5) . . ?
C41 C40 H40 119.8(3) . . ?
H41 C41 C40 119.7(3) . . ?
C42 C41 C40 120.6(5) . . ?
C42 C41 H41 119.7(3) . . ?
H42 C42 C41 120.2(3) . . ?
C43 C42 C41 119.5(5) . . ?
C43 C42 H42 120.2(3) . . ?
C42 C43 C38 120.2(5) . . ?
H43 C43 C38 119.9(3) . . ?
H43 C43 C42 119.9(3) . . ?

loop_
_geom_bond_atom_site_label_1
_geom_bond_atom_site_label_2
_geom_bond_distance
_geom_bond_site_symmetry_2
_geom_bond_publ_flag
Au1 Cl1 2.2718(11) . ?
Au1 P1 2.2307(10) . ?
Au2 Cl2 2.2644(13) . ?
Au2 P2 2.2266(11) . ?
P1 C1 1.817(4) . ?
P1 C20 1.821(4) . ?
P1 C26 1.808(4) . ?
P2 C19 1.824(3) . ?
P2 C32 1.815(4) . ?
P2 C38 1.814(4) . ?
C1 C2 1.388(5) . ?
C1 C6 1.400(5) . ?
C2 H2 0.9300 . ?
C2 C3 1.386(6) . ?
C3 H3 0.9300 . ?
C3 C4 1.373(6) . ?
C4 H4 0.9300 . ?
C4 C5 1.382(6) . ?
C5 H5 0.9300 . ?
C5 C6 1.390(5) . ?
C6 N1 1.418(5) . ?
N1 C7 1.345(5) . ?
N1 H1 0.80(4) . ?
C7 O1 1.216(4) . ?
C7 C8 1.497(5) . ?
C8 C9 1.377(5) . ?
C8 N2 1.349(4) . ?
C9 H9 0.9300 . ?
C9 C10 1.375(6) . ?
C10 H10 0.9300 . ?
C10 C11 1.366(6) . ?
C11 H11 0.9300 . ?
C11 C12 1.377(5) . ?
C12 N2 1.336(4) . ?
C12 C13 1.497(5) . ?
C13 O2 1.212(4) . ?
C13 N3 1.348(5) . ?
N3 C14 1.419(4) . ?
N3 H3a 0.79(4) . ?
C14 C15 1.373(5) . ?
C14 C19 1.393(5) . ?
C15 H15 0.9300 . ?
C15 C16 1.377(5) . ?
C16 H16 0.9300 . ?
C16 C17 1.367(5) . ?
C17 H17 0.9300 . ?
C17 C18 1.375(5) . ?
C18 H18 0.9300 . ?
C18 C19 1.396(5) . ?
C20 C21 1.372(5) . ?
C20 C25 1.371(5) . ?
C21 H21 0.9300 . ?
C21 C22 1.377(5) . ?
C22 H22 0.9300 . ?
C22 C23 1.364(7) . ?
C23 H23 0.9300 . ?
C23 C24 1.365(7) . ?
C24 H24 0.9300 . ?
C24 C25 1.400(6) . ?
C25 H25 0.9300 . ?
C26 C27 1.350(6) . ?
C26 C31 1.380(6) . ?
C27 H27 0.9300 . ?
C27 C28 1.398(7) . ?
C28 H28 0.9300 . ?
C28 C29 1.319(7) . ?
C29 H29 0.9300 . ?
C29 C30 1.363(7) . ?
C30 H30 0.9300 . ?
C30 C31 1.367(6) . ?
C31 H31 0.9300 . ?
C32 C33 1.379(5) . ?
C32 C37 1.381(5) . ?
C33 H33 0.9300 . ?
C33 C34 1.371(6) . ?
C34 H34 0.9300 . ?
C34 C35 1.359(6) . ?
C35 H35 0.9300 . ?
C35 C36 1.369(7) . ?
C36 H36 0.9300 . ?
C36 C37 1.395(6) . ?
C37 H37 0.9300 . ?
C38 C39 1.372(5) . ?
C38 C43 1.393(6) . ?
C39 H39 0.9300 . ?
C39 C40 1.378(6) . ?
C40 H40 0.9300 . ?
C40 C41 1.361(7) . ?
C41 H41 0.9300 . ?
C41 C42 1.367(7) . ?
C42 H42 0.9300 . ?
C42 C43 1.386(6) . ?
C43 H43 0.9300 . ?

loop_
_geom_hbond_atom_site_label_D
_geom_hbond_atom_site_label_H
_geom_hbond_atom_site_label_A
_geom_hbond_distance_DH
_geom_hbond_distance_HA
_geom_hbond_distance_DA
_geom_hbond_angle_DHA
_geom_hbond_site_symmetry_A
C16 H16 O2 0.9300 2.408(5) 3.277(5) 155.65(12) 2_656
C21 H21 Au1 0.9300 2.969(4) 3.542(4) 121.32(8) .
C33 H33 Cl1 0.9300 2.839(4) 3.519(4) 130.89(9) 2_666
C36 H36 O1 0.9300 2.455(6) 3.385(6) 178.94(16) 2_665

loop_
_geom_torsion_atom_site_label_1
_geom_torsion_atom_site_label_2
_geom_torsion_atom_site_label_3
_geom_torsion_atom_site_label_4
_geom_torsion
_geom_torsion_site_symmetry_1
_geom_torsion_site_symmetry_2
_geom_torsion_site_symmetry_3
_geom_torsion_site_symmetry_4
_geom_torsion_publ_flag
Au1 P1 C1 C2 121.3(3) . . . . ?
Au1 P1 C1 C6 -60.2(2) . . . . ?
Au1 P1 C20 C21 -0.3(2) . . . . ?
Au1 P1 C20 C25 177.8(3) . . . . ?
Au1 P1 C26 C27 128.7(4) . . . . ?
Au1 P1 C26 C31 -47.5(3) . . . . ?
Au2 P2 C19 C14 53.23(19) . . . . ?
Au2 P2 C19 C18 -123.2(2) . . . . ?
Au2 P2 C32 C33 -146.6(2) . . . . ?
Au2 P2 C32 C37 32.3(2) . . . . ?
Au2 P2 C38 C39 -158.1(3) . . . . ?
Au2 P2 C38 C43 24.6(2) . . . . ?
P1 C1 C2 C3 176.8(4) . . . . ?
P1 C1 C6 C5 -179.1(3) . . . . ?
P1 C1 C6 N1 -1.3(3) . . . . ?
P1 C20 C21 C22 176.0(3) . . . . ?
P1 C20 C25 C24 -177.5(4) . . . . ?
P1 C26 C27 C28 -177.0(5) . . . . ?
P1 C26 C31 C30 178.3(4) . . . . ?
P2 C19 C14 N3 4.6(3) . . . . ?
P2 C19 C14 C15 -174.1(3) . . . . ?
P2 C19 C18 C17 173.9(3) . . . . ?
P2 C32 C33 C34 179.7(3) . . . . ?
P2 C32 C37 C36 178.9(3) . . . . ?
P2 C38 C39 C40 -177.1(4) . . . . ?
P2 C38 C43 C42 177.5(4) . . . . ?
C1 P1 C20 C21 -127.5(3) . . . . ?
C1 P1 C20 C25 50.7(3) . . . . ?
C1 P1 C26 C27 -108.3(4) . . . . ?
C1 P1 C26 C31 75.5(3) . . . . ?
C1 C2 C3 C4 2.4(5) . . . . ?
C1 C6 C5 C4 2.3(5) . . . . ?
C1 C6 N1 C7 -121.5(4) . . . . ?
C2 C1 P1 C20 -111.6(4) . . . . ?
C2 C1 P1 C26 4.0(4) . . . . ?
C2 C1 C6 C5 -0.6(4) . . . . ?
C2 C1 C6 N1 177.2(4) . . . . ?
C2 C3 C4 C5 -0.6(6) . . . . ?
C3 C2 C1 C6 -1.7(5) . . . . ?
C3 C4 C5 C6 -1.7(6) . . . . ?
C4 C5 C6 N1 -175.5(4) . . . . ?
C5 C6 N1 C7 56.3(4) . . . . ?
C6 C1 P1 C20 66.9(3) . . . . ?
C6 C1 P1 C26 -177.5(3) . . . . ?
C6 N1 C7 O1 -11.5(4) . . . . ?
C6 N1 C7 C8 164.5(4) . . . . ?
N1 C7 C8 C9 -160.9(4) . . . . ?
N1 C7 C8 N2 15.7(4) . . . . ?
C7 C8 C9 C10 174.2(4) . . . . ?
C7 C8 N2 C12 -175.7(3) . . . . ?
O1 C7 C8 C9 15.2(5) . . . . ?
O1 C7 C8 N2 -168.2(4) . . . . ?
C8 C9 C10 C11 1.8(5) . . . . ?
C8 N2 C12 C11 1.1(4) . . . . ?
C8 N2 C12 C13 -177.5(3) . . . . ?
C9 C8 N2 C12 0.7(5) . . . . ?
C9 C10 C11 C12 -0.1(6) . . . . ?
C10 C9 C8 N2 -2.2(5) . . . . ?
C10 C11 C12 N2 -1.5(5) . . . . ?
C10 C11 C12 C13 177.1(4) . . . . ?
C11 C12 C13 O2 10.8(4) . . . . ?
C11 C12 C13 N3 -167.4(4) . . . . ?
C12 C13 N3 C14 172.2(3) . . . . ?
N2 C12 C13 O2 -170.5(3) . . . . ?
N2 C12 C13 N3 11.2(4) . . . . ?
C13 N3 C14 C15 54.7(4) . . . . ?
C13 N3 C14 C19 -124.0(4) . . . . ?
O2 C13 N3 C14 -6.0(5) . . . . ?
N3 C14 C15 C16 -179.2(3) . . . . ?
N3 C14 C19 C18 -178.9(3) . . . . ?
C14 C15 C16 C17 -1.4(4) . . . . ?
C14 C19 P2 C32 -69.9(3) . . . . ?
C14 C19 P2 C38 177.1(3) . . . . ?
C14 C19 C18 C17 -2.6(4) . . . . ?
C15 C14 C19 C18 2.4(4) . . . . ?
C15 C16 C17 C18 1.3(4) . . . . ?
C16 C15 C14 C19 -0.5(4) . . . . ?
C16 C17 C18 C19 0.7(5) . . . . ?
C18 C19 P2 C32 113.7(3) . . . . ?
C18 C19 P2 C38 0.6(3) . . . . ?
C19 P2 C32 C33 -21.7(2) . . . . ?
C19 P2 C32 C37 157.2(3) . . . . ?
C19 P2 C38 C39 77.2(3) . . . . ?
C19 P2 C38 C43 -100.1(3) . . . . ?
C20 P1 C26 C27 4.0(4) . . . . ?
C20 P1 C26 C31 -172.2(3) . . . . ?
C20 C21 C22 C23 1.3(5) . . . . ?
C20 C25 C24 C23 1.7(5) . . . . ?
C21 C20 P1 C26 119.1(3) . . . . ?
C21 C20 C25 C24 0.7(5) . . . . ?
C21 C22 C23 C24 1.1(5) . . . . ?
C22 C21 C20 C25 -2.2(5) . . . . ?
C22 C23 C24 C25 -2.6(6) . . . . ?
C25 C20 P1 C26 -62.7(4) . . . . ?
C26 C27 C28 C29 -0.1(7) . . . . ?
C26 C31 C30 C29 -2.0(6) . . . . ?
C27 C26 C31 C30 1.9(6) . . . . ?
C27 C28 C29 C30 0.0(9) . . . . ?
C28 C27 C26 C31 -0.9(7) . . . . ?
C28 C29 C30 C31 1.0(7) . . . . ?
C32 P2 C38 C39 -35.3(3) . . . . ?
C32 P2 C38 C43 147.4(3) . . . . ?
C32 C33 C34 C35 0.7(5) . . . . ?
C32 C37 C36 C35 2.2(5) . . . . ?
C33 C32 P2 C38 89.6(3) . . . . ?
C33 C32 C37 C36 -2.2(4) . . . . ?
C33 C34 C35 C36 -0.7(5) . . . . ?
C34 C33 C32 C37 0.8(5) . . . . ?
C34 C35 C36 C37 -0.7(6) . . . . ?
C37 C32 P2 C38 -91.6(3) . . . . ?
C38 C39 C40 C41 -0.4(5) . . . . ?
C38 C43 C42 C41 -0.1(5) . . . . ?
C39 C38 C43 C42 0.1(5) . . . . ?
C39 C40 C41 C42 0.4(6) . . . . ?
C40 C39 C38 C43 0.2(5) . . . . ?
C40 C41 C42 C43 -0.1(6) . . . . ?

loop_
_atom_site_anharm_gc_c_label
_atom_site_anharm_gc_c_111
_atom_site_anharm_gc_c_112
_atom_site_anharm_gc_c_113
_atom_site_anharm_gc_c_122
_atom_site_anharm_gc_c_123
_atom_site_anharm_gc_c_133
_atom_site_anharm_gc_c_222
_atom_site_anharm_gc_c_223
_atom_site_anharm_gc_c_233
_atom_site_anharm_gc_c_333
Au1 0.00000010(11) -0.00000013(6) -0.00000021(4) -0.00000011(6) -0.00000012(2) -0.00000001(2) -0.00000035(10) -0.00000013(3) -0.00000012(2) -0.00000017(3)
Au2 0.00000039(11) 0.00000053(6) -0.00000011(4) 0.00000079(6) -0.00000031(2) -0.00000002(2) -0.00000183(12) 0.00000083(4) -0.00000019(2) -0.00000004(3)

loop_
_atom_site_anharm_gc_d_label
_atom_site_anharm_gc_d_1111
_atom_site_anharm_gc_d_1112
_atom_site_anharm_gc_d_1113
_atom_site_anharm_gc_d_1122
_atom_site_anharm_gc_d_1123
_atom_site_anharm_gc_d_1133
_atom_site_anharm_gc_d_1222
_atom_site_anharm_gc_d_1223
_atom_site_anharm_gc_d_1233
_atom_site_anharm_gc_d_1333
_atom_site_anharm_gc_d_2222
_atom_site_anharm_gc_d_2223
_atom_site_anharm_gc_d_2233
_atom_site_anharm_gc_d_2333
_atom_site_anharm_gc_d_3333
Au1 0.000000437(14) 0.000000122(7) 0.000000017(4) 0.000000159(5) 0.000000011(2) 0.0000000630(18) 0.000000102(6) 0.0000000142(19) 0.0000000154(12) 0.0000000078(16) 0.000000379(12) 0.000000024(4) 0.0000000574(17) 0.0000000071(16) 0.000000088(3)
Au2 0.000000274(14) 0.000000071(7) 0.000000014(4) 0.000000103(5) 0.000000009(2) 0.0000000346(17) 0.000000063(7) 0.000000012(2) 0.0000000056(12) 0.0000000030(15) 0.000000291(14) 0.000000015(4) 0.0000000388(18) 0.0000000051(15) 0.000000045(2)
